data_4105344
loop_
_publ_author_name
'Philip Magnus'
'Neeraj Sane'
'Benjamin P. Fauber'
'Vince Lynch'

_publ_section_title
;
 Concise Syntheses of (-)-Galanthamine and (\+-)-Codeine via
 Intramolecular Alkylation of a Phenol Derivative
;
_journal_name_full 'Journal of the American Chemical Society'
_journal_page_first 16045
_journal_page_last 16047
_journal_paper_doi 10.1021/ja9085534
_journal_volume 131
_journal_year 2009
_chemical_formula_sum 'C18 H23 B N2 O4'
_chemical_formula_weight 342.19
_chemical_name_systematic
;
 ?
;
_space_group_IT_number 14
_symmetry_cell_setting monoclinic
_symmetry_space_group_name_Hall '-P 2ybc'
_symmetry_space_group_name_H-M 'P 1 21/c 1'
_atom_sites_solution_hydrogens geom
_atom_sites_solution_primary direct
_atom_sites_solution_secondary difmap
_audit_creation_method SHELXL-97
_cell_angle_alpha 90.00
_cell_angle_beta 105.697(1)
_cell_angle_gamma 90.00
_cell_formula_units_Z 8
_cell_length_a 27.2222(4)
_cell_length_b 6.6121(1)
_cell_length_c 19.9706(5)
_cell_measurement_reflns_used 32163
_cell_measurement_temperature 100(2)
_cell_measurement_theta_max 140.0
_cell_measurement_theta_min 7.0
_cell_volume 3460.57(11)
_computing_cell_refinement 'CrystalClear (Rigaku Inc., 2008)'
_computing_data_collection 'CrystalClear (Rigaku Inc., 2008)'
_computing_data_reduction 'CrystalClear (Rigaku Inc., 2008)'
_computing_molecular_graphics 'XP SHELXTL/PC, Siemens Analytical'
_computing_structure_refinement 'XL SHELXTL/PC, Siemens Analytical'
_computing_structure_solution
;

SIR97 - Altomare A., Burla M.C., Camalli M., Cascarano G.L., Giacovazzo C., 
Guagliardi A., Moliterni A.G.G., Polidori G.,Spagna R.
;
_diffrn_ambient_temperature 100(2)
_diffrn_measured_fraction_theta_full 0.985
_diffrn_measured_fraction_theta_max 0.985
_diffrn_measurement_device_type 'Rigaku R-Axis Spider with Image Plate'
_diffrn_measurement_method \w-scans
_diffrn_radiation_monochromator graphite
_diffrn_radiation_source 'fine-focus sealed tube'
_diffrn_radiation_type CuK\a
_diffrn_radiation_wavelength 1.54187
_diffrn_reflns_av_R_equivalents 0.1265
_diffrn_reflns_av_sigmaI/netI 0.1842
_diffrn_reflns_limit_h_max 28
_diffrn_reflns_limit_h_min -32
_diffrn_reflns_limit_k_max 7
_diffrn_reflns_limit_k_min -7
_diffrn_reflns_limit_l_max 23
_diffrn_reflns_limit_l_min -23
_diffrn_reflns_number 29423
_diffrn_reflns_theta_full 67.49
_diffrn_reflns_theta_max 67.49
_diffrn_reflns_theta_min 6.91
_exptl_absorpt_coefficient_mu 0.748
_exptl_absorpt_correction_T_max 0.99
_exptl_absorpt_correction_T_min 0.82
_exptl_absorpt_correction_type multi-scan
_exptl_absorpt_process_details
;
Abscor. T. Higashi (2001). The Rigaku Corporation, Tokyo, Japan.
;
_exptl_crystal_colour colorless
_exptl_crystal_density_diffrn 1.314
_exptl_crystal_description lath
_exptl_crystal_F_000 1456
_exptl_crystal_size_max 0.12
_exptl_crystal_size_mid 0.02
_exptl_crystal_size_min 0.02
_refine_diff_density_max 0.601
_refine_diff_density_min -0.565
_refine_diff_density_rms 0.130
_refine_ls_extinction_coef 0.00167(17)
_refine_ls_extinction_expression Fc^*^=kFc[1+0.001xFc^2^\l^3^/sin(2\q)]^-1/4^
_refine_ls_extinction_method SHELXL
_refine_ls_goodness_of_fit_ref 1.753
_refine_ls_hydrogen_treatment constr
_refine_ls_matrix_type full
_refine_ls_number_parameters 458
_refine_ls_number_reflns 6137
_refine_ls_number_restraints 0
_refine_ls_restrained_S_all 1.753
_refine_ls_R_factor_all 0.2992
_refine_ls_R_factor_gt 0.1482
_refine_ls_shift/su_max 0.001
_refine_ls_shift/su_mean 0.000
_refine_ls_structure_factor_coef Fsqd
_refine_ls_weighting_details 'calc w=1/[\s^2^(Fo^2^)+(0.0300P)^2^] where P=(Fo^2^+2Fc^2^)/3'
_refine_ls_weighting_scheme calc
_refine_ls_wR_factor_gt 0.1543
_refine_ls_wR_factor_ref 0.2138
_reflns_number_gt 2372
_reflns_number_total 6137
_reflns_threshold_expression >2sigma(I)
_cod_data_source_file ja9085534_si_004.cif
_cod_data_source_block shelxl
_cod_database_code 4105344

loop_
_symmetry_equiv_pos_as_xyz
'x, y, z'
'-x, y+1/2, -z+1/2'
'-x, -y, -z'
'x, -y-1/2, z-1/2'

loop_
_atom_site_label
_atom_site_type_symbol
_atom_site_fract_x
_atom_site_fract_y
_atom_site_fract_z
_atom_site_U_iso_or_equiv
_atom_site_adp_type
_atom_site_occupancy
_atom_site_symmetry_multiplicity
_atom_site_calc_flag
_atom_site_refinement_flags
O1A O 0.8589(2) 0.5565(7) 0.4376(2) 0.0491(15) Uani 1 1 d .
O2A O 0.84548(18) 0.3280(7) 0.2618(3) 0.0578(17) Uani 1 1 d .
O3A O 0.92317(18) -0.0220(8) 0.4089(2) 0.0513(15) Uani 1 1 d .
H3A H 0.9132 -0.0672 0.3682 0.077 Uiso 1 1 calc R
O4A O 0.78117(19) 0.7433(8) 0.4778(2) 0.0505(16) Uani 1 1 d .
N1A N 0.9027(2) -0.3448(9) 0.7684(3) 0.055(2) Uani 1 1 d .
B1A B 0.9381(3) -0.2540(13) 0.6577(5) 0.054(3) Uani 1 1 d .
H1A1 H 0.9241 -0.3542 0.6206 0.065 Uiso 1 1 calc R
H1A2 H 0.9756 -0.2720 0.6733 0.065 Uiso 1 1 calc R
C1A C 0.9054(3) 0.4366(12) 0.4418(4) 0.051(2) Uani 1 1 d .
H1A H 0.9359 0.5138 0.4690 0.061 Uiso 1 1 calc R
C2A C 0.9079(3) 0.4165(11) 0.3673(4) 0.054(2) Uani 1 1 d .
H2A1 H 0.9401 0.3476 0.3665 0.065 Uiso 1 1 calc R
H2A2 H 0.9082 0.5530 0.3470 0.065 Uiso 1 1 calc R
C3A C 0.8629(3) 0.2976(12) 0.3233(5) 0.052(3) Uani 1 1 d .
C4A C 0.8421(3) 0.1429(10) 0.3629(4) 0.045(2) Uani 1 1 d .
H4A1 H 0.8296 0.0261 0.3320 0.053 Uiso 1 1 calc R
H4A2 H 0.8125 0.2019 0.3758 0.053 Uiso 1 1 calc R
C5A C 0.8802(3) 0.0665(12) 0.4288(4) 0.053(2) Uani 1 1 d .
H5A H 0.8637 -0.0387 0.4514 0.064 Uiso 1 1 calc R
C6A C 0.9009(3) 0.2378(12) 0.4805(4) 0.041(2) Uani 1 1 d .
C7A C 0.9519(3) 0.1898(10) 0.5312(3) 0.043(2) Uani 1 1 d .
H7A1 H 0.9609 0.3003 0.5657 0.052 Uiso 1 1 calc R
H7A2 H 0.9783 0.1859 0.5054 0.052 Uiso 1 1 calc R
C8A C 0.9531(3) -0.0108(11) 0.5698(3) 0.054(2) Uani 1 1 d .
H8A1 H 0.9390 -0.1163 0.5347 0.065 Uiso 1 1 calc R
H8A2 H 0.9893 -0.0456 0.5913 0.065 Uiso 1 1 calc R
N9A N 0.9250(2) -0.0268(9) 0.6265(3) 0.0458(18) Uani 1 1 d .
C10A C 0.8676(3) -0.0030(11) 0.5988(3) 0.046(2) Uani 1 1 d .
H10A H 0.8554 -0.1039 0.5614 0.055 Uiso 1 1 calc R
H10B H 0.8521 -0.0377 0.6368 0.055 Uiso 1 1 calc R
C11A C 0.8475(3) 0.2013(11) 0.5706(4) 0.038(2) Uani 1 1 d .
C12A C 0.8101(3) 0.2953(12) 0.5945(4) 0.047(2) Uani 1 1 d .
H12A H 0.8000 0.2351 0.6319 0.056 Uiso 1 1 calc R
C13A C 0.7863(3) 0.4777(12) 0.5656(4) 0.049(2) Uani 1 1 d .
H13A H 0.7607 0.5376 0.5836 0.059 Uiso 1 1 calc R
C14A C 0.8005(3) 0.5699(13) 0.5102(4) 0.048(2) Uani 1 1 d .
C15A C 0.8393(3) 0.4755(11) 0.4887(4) 0.037(2) Uani 1 1 d .
C16A C 0.8607(3) 0.2971(11) 0.5160(4) 0.032(2) Uani 1 1 d .
C17A C 0.9149(3) -0.2944(12) 0.7211(4) 0.046(2) Uani 1 1 d .
C18A C 0.9455(2) 0.1277(10) 0.6816(3) 0.058(2) Uani 1 1 d .
H18A H 0.9389 0.2634 0.6615 0.087 Uiso 1 1 calc R
H18B H 0.9824 0.1082 0.7006 0.087 Uiso 1 1 calc R
H18C H 0.9287 0.1127 0.7190 0.087 Uiso 1 1 calc R
C19A C 0.7419(3) 0.8416(10) 0.5008(3) 0.061(2) Uani 1 1 d .
H19A H 0.7129 0.7497 0.4953 0.092 Uiso 1 1 calc R
H19B H 0.7309 0.9636 0.4729 0.092 Uiso 1 1 calc R
H19C H 0.7551 0.8790 0.5499 0.092 Uiso 1 1 calc R
O1 O 0.64759(19) -0.0551(7) 0.5618(3) 0.0458(15) Uani 1 1 d .
O2 O 0.65127(18) 0.1156(7) 0.3801(3) 0.0552(16) Uani 1 1 d .
O3 O 0.57682(17) 0.4928(7) 0.4619(2) 0.0478(15) Uani 1 1 d .
H3 H 0.5865 0.5506 0.4302 0.072 Uiso 1 1 calc R
O4 O 0.72775(19) -0.2039(8) 0.6673(2) 0.0521(16) Uani 1 1 d .
N1 N 0.5924(2) 0.8768(9) 0.8345(3) 0.056(2) Uani 1 1 d .
B1 B 0.5574(3) 0.7767(13) 0.6966(4) 0.058(3) Uani 1 1 d .
H1B H 0.5701 0.8778 0.6688 0.069 Uiso 1 1 calc R
H1C H 0.5197 0.7863 0.6839 0.069 Uiso 1 1 calc R
C1 C 0.5996(3) 0.0457(11) 0.5263(4) 0.045(2) Uani 1 1 d .
H1 H 0.5705 -0.0288 0.5364 0.055 Uiso 1 1 calc R
C2 C 0.5942(3) 0.0387(11) 0.4488(4) 0.051(2) Uani 1 1 d .
H2A H 0.5607 0.0952 0.4234 0.061 Uiso 1 1 calc R
H2B H 0.5956 -0.1037 0.4341 0.061 Uiso 1 1 calc R
C3 C 0.6364(3) 0.1584(13) 0.4305(4) 0.055(3) Uani 1 1 d .
C4 C 0.6588(3) 0.3288(11) 0.4781(3) 0.045(2) Uani 1 1 d .
H4A H 0.6702 0.4361 0.4512 0.054 Uiso 1 1 calc R
H4B H 0.6891 0.2794 0.5140 0.054 Uiso 1 1 calc R
C5 C 0.6205(3) 0.4186(11) 0.5139(4) 0.048(2) Uani 1 1 d .
H5 H 0.6371 0.5339 0.5441 0.058 Uiso 1 1 calc R
C6 C 0.6034(3) 0.2597(11) 0.5592(4) 0.035(2) Uani 1 1 d .
C7 C 0.5510(3) 0.3137(10) 0.5704(3) 0.043(2) Uani 1 1 d .
H7A H 0.5251 0.3067 0.5248 0.051 Uiso 1 1 calc R
H7B H 0.5422 0.2088 0.6006 0.051 Uiso 1 1 calc R
C8 C 0.5468(2) 0.5180(11) 0.6021(3) 0.046(2) Uani 1 1 d .
H8A H 0.5101 0.5463 0.5957 0.055 Uiso 1 1 calc R
H8B H 0.5597 0.6204 0.5749 0.055 Uiso 1 1 calc R
N9 N 0.5738(2) 0.5517(9) 0.6780(3) 0.0435(18) Uani 1 1 d .
C10 C 0.6323(3) 0.5477(11) 0.6925(3) 0.052(2) Uani 1 1 d .
H10C H 0.6420 0.6420 0.6598 0.062 Uiso 1 1 calc R
H10D H 0.6473 0.5999 0.7401 0.062 Uiso 1 1 calc R
C11 C 0.6559(3) 0.3428(12) 0.6864(4) 0.041(2) Uani 1 1 d .
C12 C 0.6947(3) 0.2719(12) 0.7426(4) 0.044(2) Uani 1 1 d .
H12 H 0.7045 0.3487 0.7843 0.053 Uiso 1 1 calc R
C13 C 0.7191(3) 0.0896(12) 0.7379(4) 0.051(2) Uani 1 1 d .
H13 H 0.7448 0.0408 0.7768 0.061 Uiso 1 1 calc R
C14 C 0.7064(3) -0.0192(13) 0.6778(5) 0.048(2) Uani 1 1 d .
C15 C 0.6661(3) 0.0469(15) 0.6224(4) 0.050(3) Uani 1 1 d .
C16 C 0.6431(3) 0.2309(12) 0.6274(4) 0.041(2) Uani 1 1 d .
C17 C 0.5797(3) 0.8274(11) 0.7771(5) 0.048(2) Uani 1 1 d .
C18 C 0.5586(2) 0.3984(10) 0.7236(3) 0.053(2) Uani 1 1 d .
H18D H 0.5706 0.2644 0.7141 0.079 Uiso 1 1 calc R
H18E H 0.5213 0.3967 0.7141 0.079 Uiso 1 1 calc R
H18F H 0.5739 0.4334 0.7725 0.079 Uiso 1 1 calc R
C19 C 0.7679(3) -0.2751(10) 0.7259(4) 0.058(2) Uani 1 1 d .
H19D H 0.7961 -0.1778 0.7362 0.087 Uiso 1 1 calc R
H19E H 0.7803 -0.4067 0.7147 0.087 Uiso 1 1 calc R
H19F H 0.7546 -0.2891 0.7666 0.087 Uiso 1 1 calc R

loop_
_atom_site_aniso_label
_atom_site_aniso_U_11
_atom_site_aniso_U_22
_atom_site_aniso_U_33
_atom_site_aniso_U_23
_atom_site_aniso_U_13
_atom_site_aniso_U_12
O1A 0.074(4) 0.034(3) 0.042(3) 0.013(3) 0.020(3) 0.006(3)
O2A 0.064(4) 0.067(4) 0.042(3) 0.006(3) 0.012(3) 0.009(3)
O3A 0.071(4) 0.047(4) 0.035(3) -0.002(3) 0.014(3) 0.007(3)
O4A 0.055(4) 0.042(4) 0.053(4) 0.002(3) 0.013(3) 0.018(3)
N1A 0.073(5) 0.040(5) 0.050(5) 0.015(4) 0.012(4) -0.001(4)
B1A 0.067(8) 0.036(7) 0.057(7) 0.015(6) 0.015(6) 0.008(6)
C1A 0.044(6) 0.050(6) 0.050(6) 0.004(5) -0.001(5) 0.007(5)
C2A 0.066(7) 0.053(6) 0.047(6) 0.017(5) 0.023(5) 0.018(5)
C3A 0.065(7) 0.046(6) 0.044(6) 0.010(6) 0.013(6) 0.009(5)
C4A 0.050(6) 0.047(6) 0.042(5) -0.010(4) 0.021(5) 0.000(5)
C5A 0.068(7) 0.060(6) 0.033(5) 0.006(5) 0.018(5) 0.014(6)
C6A 0.042(6) 0.051(6) 0.030(5) 0.004(5) 0.012(4) 0.004(5)
C7A 0.040(6) 0.050(6) 0.035(5) 0.007(4) 0.001(4) -0.010(5)
C8A 0.064(6) 0.064(6) 0.033(5) -0.001(5) 0.009(5) 0.005(5)
N9A 0.058(5) 0.046(5) 0.029(4) -0.006(4) 0.004(4) -0.005(4)
C10A 0.044(6) 0.055(6) 0.036(5) 0.003(4) 0.007(4) 0.001(5)
C11A 0.054(6) 0.022(5) 0.033(5) -0.001(4) 0.003(4) 0.003(5)
C12A 0.042(6) 0.040(6) 0.054(6) 0.003(5) 0.007(5) 0.000(5)
C13A 0.047(6) 0.050(6) 0.052(6) -0.014(5) 0.015(5) 0.012(5)
C14A 0.048(6) 0.040(6) 0.045(6) -0.003(5) -0.003(5) 0.017(5)
C15A 0.045(6) 0.018(5) 0.041(5) 0.013(4) -0.001(4) 0.010(5)
C16A 0.038(5) 0.032(5) 0.026(5) -0.005(4) 0.008(4) 0.001(4)
C17A 0.052(6) 0.043(6) 0.042(6) 0.008(5) 0.008(5) 0.009(5)
C18A 0.052(6) 0.074(7) 0.046(6) -0.005(5) 0.012(5) 0.002(5)
C19A 0.069(7) 0.047(6) 0.066(6) -0.002(5) 0.016(5) 0.029(5)
O1 0.056(4) 0.045(4) 0.033(3) -0.003(3) 0.005(3) 0.007(3)
O2 0.070(4) 0.051(4) 0.045(4) -0.011(3) 0.017(3) -0.004(3)
O3 0.066(4) 0.041(4) 0.037(3) 0.005(3) 0.015(3) 0.001(3)
O4 0.057(4) 0.055(4) 0.042(4) -0.005(3) 0.010(3) 0.003(3)
N1 0.067(5) 0.054(5) 0.052(5) -0.018(4) 0.027(4) -0.003(4)
B1 0.072(8) 0.056(8) 0.043(7) -0.015(6) 0.011(6) 0.023(6)
C1 0.047(6) 0.036(6) 0.043(6) 0.006(5) -0.006(5) -0.002(5)
C2 0.058(6) 0.045(6) 0.045(6) 0.004(5) 0.005(5) 0.006(5)
C3 0.083(8) 0.049(6) 0.024(5) -0.010(5) 0.001(5) 0.020(6)
C4 0.051(6) 0.062(6) 0.027(5) -0.010(4) 0.017(4) 0.011(5)
C5 0.073(7) 0.035(5) 0.028(5) -0.005(4) -0.003(5) 0.007(5)
C6 0.037(6) 0.028(5) 0.037(5) 0.004(4) 0.004(4) 0.000(5)
C7 0.047(6) 0.030(5) 0.048(5) -0.013(4) 0.006(4) 0.003(5)
C8 0.043(5) 0.062(6) 0.025(5) 0.004(5) -0.003(4) -0.009(5)
N9 0.041(5) 0.050(5) 0.037(4) 0.009(4) 0.006(4) 0.014(4)
C10 0.068(7) 0.055(6) 0.028(5) -0.007(4) 0.006(5) -0.014(6)
C11 0.054(6) 0.037(6) 0.030(5) -0.010(5) 0.010(5) -0.015(5)
C12 0.044(6) 0.055(6) 0.026(5) -0.016(5) -0.004(4) -0.017(5)
C13 0.071(7) 0.042(6) 0.042(6) -0.006(5) 0.022(5) 0.009(5)
C14 0.053(6) 0.050(6) 0.050(6) -0.029(6) 0.028(5) -0.016(6)
C15 0.034(6) 0.081(8) 0.033(6) -0.010(6) 0.007(5) -0.012(6)
C16 0.044(6) 0.041(6) 0.038(6) -0.003(5) 0.013(5) 0.000(5)
C17 0.060(6) 0.032(5) 0.061(7) 0.001(5) 0.031(6) 0.005(5)
C18 0.059(6) 0.060(6) 0.033(5) 0.003(4) 0.003(4) 0.016(5)
C19 0.068(6) 0.041(6) 0.058(6) 0.003(5) 0.005(5) -0.002(5)

loop_
_atom_type_symbol
_atom_type_description
_atom_type_scat_dispersion_real
_atom_type_scat_dispersion_imag
_atom_type_scat_source
C C 0.0181 0.0091 'International Tables Vol C Tables 4.2.6.8 and 6.1.1.4'
H H 0.0000 0.0000 'International Tables Vol C Tables 4.2.6.8 and 6.1.1.4'
B B 0.0090 0.0039 'International Tables Vol C Tables 4.2.6.8 and 6.1.1.4'
N N 0.0311 0.0180 'International Tables Vol C Tables 4.2.6.8 and 6.1.1.4'
O O 0.0492 0.0322 'International Tables Vol C Tables 4.2.6.8 and 6.1.1.4'

loop_
_geom_angle_atom_site_label_1
_geom_angle_atom_site_label_2
_geom_angle_atom_site_label_3
_geom_angle
C15A O1A C1A 104.3(6)
C5A O3A H3A 109.5
C14A O4A C19A 117.5(6)
C17A B1A N9A 111.6(7)
C17A B1A H1A1 109.3
N9A B1A H1A1 109.3
C17A B1A H1A2 109.3
N9A B1A H1A2 109.3
H1A1 B1A H1A2 108.0
O1A C1A C2A 104.8(6)
O1A C1A C6A 107.5(6)
C2A C1A C6A 116.6(7)
O1A C1A H1A 109.2
C2A C1A H1A 109.2
C6A C1A H1A 109.2
C1A C2A C3A 111.7(7)
C1A C2A H2A1 109.3
C3A C2A H2A1 109.3
C1A C2A H2A2 109.3
C3A C2A H2A2 109.3
H2A1 C2A H2A2 107.9
O2A C3A C4A 123.4(9)
O2A C3A C2A 122.4(8)
C4A C3A C2A 114.2(7)
C3A C4A C5A 114.6(7)
C3A C4A H4A1 108.6
C5A C4A H4A1 108.6
C3A C4A H4A2 108.6
C5A C4A H4A2 108.6
H4A1 C4A H4A2 107.6
O3A C5A C4A 107.9(6)
O3A C5A C6A 107.8(6)
C4A C5A C6A 112.1(6)
O3A C5A H5A 109.6
C4A C5A H5A 109.6
C6A C5A H5A 109.6
C16A C6A C7A 113.1(6)
C16A C6A C5A 109.2(6)
C7A C6A C5A 113.4(7)
C16A C6A C1A 100.4(6)
C7A C6A C1A 109.2(6)
C5A C6A C1A 110.8(6)
C6A C7A C8A 114.1(6)
C6A C7A H7A1 108.7
C8A C7A H7A1 108.7
C6A C7A H7A2 108.7
C8A C7A H7A2 108.7
H7A1 C7A H7A2 107.6
N9A C8A C7A 119.1(6)
N9A C8A H8A1 107.5
C7A C8A H8A1 107.5
N9A C8A H8A2 107.5
C7A C8A H8A2 107.5
H8A1 C8A H8A2 107.0
C18A N9A C10A 109.8(6)
C18A N9A C8A 109.7(6)
C10A N9A C8A 113.2(5)
C18A N9A B1A 110.4(5)
C10A N9A B1A 109.4(6)
C8A N9A B1A 104.3(6)
C11A C10A N9A 117.6(6)
C11A C10A H10A 107.9
N9A C10A H10A 107.9
C11A C10A H10B 107.9
N9A C10A H10B 107.9
H10A C10A H10B 107.2
C12A C11A C16A 115.9(7)
C12A C11A C10A 120.0(7)
C16A C11A C10A 123.8(8)
C11A C12A C13A 122.7(8)
C11A C12A H12A 118.7
C13A C12A H12A 118.7
C14A C13A C12A 119.8(8)
C14A C13A H13A 120.1
C12A C13A H13A 120.1
O4A C14A C15A 117.6(8)
O4A C14A C13A 126.1(8)
C15A C14A C13A 116.2(8)
C16A C15A O1A 115.0(8)
C16A C15A C14A 122.9(8)
O1A C15A C14A 122.1(7)
C15A C16A C11A 122.4(8)
C15A C16A C6A 108.9(7)
C11A C16A C6A 128.6(8)
N1A C17A B1A 170.7(9)
N9A C18A H18A 109.5
N9A C18A H18B 109.5
H18A C18A H18B 109.5
N9A C18A H18C 109.5
H18A C18A H18C 109.5
H18B C18A H18C 109.5
O4A C19A H19A 109.5
O4A C19A H19B 109.5
H19A C19A H19B 109.5
O4A C19A H19C 109.5
H19A C19A H19C 109.5
H19B C19A H19C 109.5
C15 O1 C1 105.9(6)
C5 O3 H3 109.5
C14 O4 C19 114.7(6)
C17 B1 N9 111.8(6)
C17 B1 H1B 109.3
N9 B1 H1B 109.3
C17 B1 H1C 109.3
N9 B1 H1C 109.3
H1B B1 H1C 107.9
O1 C1 C2 107.9(6)
O1 C1 C6 105.1(6)
C2 C1 C6 115.9(6)
O1 C1 H1 109.2
C2 C1 H1 109.2
C6 C1 H1 109.2
C1 C2 C3 111.1(6)
C1 C2 H2A 109.4
C3 C2 H2A 109.4
C1 C2 H2B 109.4
C3 C2 H2B 109.4
H2A C2 H2B 108.0
O2 C3 C4 122.3(9)
O2 C3 C2 121.4(8)
C4 C3 C2 116.3(7)
C3 C4 C5 112.2(7)
C3 C4 H4A 109.2
C5 C4 H4A 109.2
C3 C4 H4B 109.2
C5 C4 H4B 109.2
H4A C4 H4B 107.9
O3 C5 C4 109.2(6)
O3 C5 C6 109.5(6)
C4 C5 C6 111.2(6)
O3 C5 H5 109.0
C4 C5 H5 109.0
C6 C5 H5 109.0
C16 C6 C5 111.1(6)
C16 C6 C7 111.3(6)
C5 C6 C7 111.5(6)
C16 C6 C1 102.5(6)
C5 C6 C1 111.7(6)
C7 C6 C1 108.3(6)
C8 C7 C6 116.4(6)
C8 C7 H7A 108.2
C6 C7 H7A 108.2
C8 C7 H7B 108.2
C6 C7 H7B 108.2
H7A C7 H7B 107.3
C7 C8 N9 118.8(6)
C7 C8 H8A 107.6
N9 C8 H8A 107.6
C7 C8 H8B 107.6
N9 C8 H8B 107.6
H8A C8 H8B 107.0
C18 N9 C8 111.8(5)
C18 N9 C10 108.5(5)
C8 N9 C10 112.6(5)
C18 N9 B1 110.0(6)
C8 N9 B1 106.0(5)
C10 N9 B1 107.9(6)
C11 C10 N9 116.1(6)
C11 C10 H10C 108.3
N9 C10 H10C 108.3
C11 C10 H10D 108.3
N9 C10 H10D 108.3
H10C C10 H10D 107.4
C16 C11 C12 118.4(8)
C16 C11 C10 122.8(8)
C12 C11 C10 118.6(7)
C13 C12 C11 120.5(7)
C13 C12 H12 119.8
C11 C12 H12 119.8
C14 C13 C12 120.3(8)
C14 C13 H13 119.8
C12 C13 H13 119.8
C13 C14 O4 125.4(9)
C13 C14 C15 119.3(9)
O4 C14 C15 115.1(8)
O1 C15 C16 115.7(8)
O1 C15 C14 124.9(9)
C16 C15 C14 119.4(9)
C11 C16 C15 121.8(8)
C11 C16 C6 132.2(8)
C15 C16 C6 105.9(8)
N1 C17 B1 174.0(9)
N9 C18 H18D 109.5
N9 C18 H18E 109.5
H18D C18 H18E 109.5
N9 C18 H18F 109.5
H18D C18 H18F 109.5
H18E C18 H18F 109.5
O4 C19 H19D 109.5
O4 C19 H19E 109.5
H19D C19 H19E 109.5
O4 C19 H19F 109.5
H19D C19 H19F 109.5
H19E C19 H19F 109.5

loop_
_geom_bond_atom_site_label_1
_geom_bond_atom_site_label_2
_geom_bond_distance
O1A C15A 1.383(7)
O1A C1A 1.478(7)
O2A C3A 1.207(8)
O3A C5A 1.455(7)
O3A H3A 0.8400
O4A C14A 1.351(8)
O4A C19A 1.428(7)
N1A C17A 1.131(8)
B1A C17A 1.583(10)
B1A N9A 1.629(8)
B1A H1A1 0.9900
B1A H1A2 0.9900
C1A C2A 1.514(8)
C1A C6A 1.547(8)
C1A H1A 1.0000
C2A C3A 1.519(9)
C2A H2A1 0.9900
C2A H2A2 0.9900
C3A C4A 1.496(9)
C4A C5A 1.525(8)
C4A H4A1 0.9900
C4A H4A2 0.9900
C5A C6A 1.534(9)
C5A H5A 1.0000
C6A C16A 1.508(8)
C6A C7A 1.514(8)
C7A C8A 1.531(8)
C7A H7A1 0.9900
C7A H7A2 0.9900
C8A N9A 1.530(7)
C8A H8A1 0.9900
C8A H8A2 0.9900
N9A C18A 1.495(7)
N9A C10A 1.519(7)
C10A C11A 1.509(8)
C10A H10A 0.9900
C10A H10B 0.9900
C11A C12A 1.384(8)
C11A C16A 1.389(8)
C12A C13A 1.416(8)
C12A H12A 0.9500
C13A C14A 1.407(9)
C13A H13A 0.9500
C14A C15A 1.390(9)
C15A C16A 1.362(8)
C18A H18A 0.9800
C18A H18B 0.9800
C18A H18C 0.9800
C19A H19A 0.9800
C19A H19B 0.9800
C19A H19C 0.9800
O1 C15 1.357(8)
O1 C1 1.468(7)
O2 C3 1.215(8)
O3 C5 1.438(7)
O3 H3 0.8400
O4 C14 1.393(8)
O4 C19 1.448(6)
N1 C17 1.150(8)
B1 C17 1.593(10)
B1 N9 1.625(9)
B1 H1B 0.9900
B1 H1C 0.9900
C1 C2 1.514(8)
C1 C6 1.552(8)
C1 H1 1.0000
C2 C3 1.519(9)
C2 H2A 0.9900
C2 H2B 0.9900
C3 C4 1.494(9)
C4 C5 1.533(8)
C4 H4A 0.9900
C4 H4B 0.9900
C5 C6 1.538(8)
C5 H5 1.0000
C6 C16 1.504(9)
C6 C7 1.544(8)
C7 C8 1.510(8)
C7 H7A 0.9900
C7 H7B 0.9900
C8 N9 1.511(7)
C8 H8A 0.9900
C8 H8B 0.9900
N9 C18 1.495(7)
N9 C10 1.537(7)
C10 C11 1.519(8)
C10 H10C 0.9900
C10 H10D 0.9900
C11 C16 1.356(8)
C11 C12 1.397(8)
C12 C13 1.392(8)
C12 H12 0.9500
C13 C14 1.362(8)
C13 H13 0.9500
C14 C15 1.399(9)
C15 C16 1.385(9)
C18 H18D 0.9800
C18 H18E 0.9800
C18 H18F 0.9800
C19 H19D 0.9800
C19 H19E 0.9800
C19 H19F 0.9800

loop_
_geom_hbond_atom_site_label_D
_geom_hbond_atom_site_label_H
_geom_hbond_atom_site_label_A
_geom_hbond_distance_DH
_geom_hbond_distance_HA
_geom_hbond_distance_DA
_geom_hbond_angle_DHA
_geom_hbond_site_symmetry_A
O3 H3 N1 0.84 2.02 2.826(7) 161 4_575
O3A H3A N1A 0.84 2.02 2.849(7) 169 4

loop_
_geom_torsion_atom_site_label_1
_geom_torsion_atom_site_label_2
_geom_torsion_atom_site_label_3
_geom_torsion_atom_site_label_4
_geom_torsion
C15A O1A C1A C2A 144.1(6)
C15A O1A C1A C6A 19.3(7)
O1A C1A C2A C3A -63.9(8)
C6A C1A C2A C3A 54.9(9)
C1A C2A C3A O2A 149.6(8)
C1A C2A C3A C4A -29.7(9)
O2A C3A C4A C5A 155.8(8)
C2A C3A C4A C5A -24.9(9)
C3A C4A C5A O3A -59.1(8)
C3A C4A C5A C6A 59.5(8)
O3A C5A C6A C16A -165.6(6)
C4A C5A C6A C16A 75.7(8)
O3A C5A C6A C7A -38.5(8)
C4A C5A C6A C7A -157.2(6)
O3A C5A C6A C1A 84.7(7)
C4A C5A C6A C1A -34.0(9)
O1A C1A C6A C16A -18.9(7)
C2A C1A C6A C16A -136.2(7)
O1A C1A C6A C7A -138.0(6)
C2A C1A C6A C7A 104.7(7)
O1A C1A C6A C5A 96.4(7)
C2A C1A C6A C5A -20.9(10)
C16A C6A C7A C8A 72.5(8)
C5A C6A C7A C8A -52.6(8)
C1A C6A C7A C8A -176.7(6)
C6A C7A C8A N9A -72.4(8)
C7A C8A N9A C18A -58.3(8)
C7A C8A N9A C10A 64.7(8)
C7A C8A N9A B1A -176.6(6)
C17A B1A N9A C18A 58.7(8)
C17A B1A N9A C10A -62.2(8)
C17A B1A N9A C8A 176.4(6)
C18A N9A C10A C11A 55.9(8)
C8A N9A C10A C11A -67.1(8)
B1A N9A C10A C11A 177.2(6)
N9A C10A C11A C12A -127.8(7)
N9A C10A C11A C16A 58.5(9)
C16A C11A C12A C13A 0.2(10)
C10A C11A C12A C13A -174.0(6)
C11A C12A C13A C14A 0.1(11)
C19A O4A C14A C15A -179.0(6)
C19A O4A C14A C13A -1.2(10)
C12A C13A C14A O4A -179.9(6)
C12A C13A C14A C15A -2.1(11)
C1A O1A C15A C16A -12.2(8)
C1A O1A C15A C14A 168.1(6)
O4A C14A C15A C16A -178.0(6)
C13A C14A C15A C16A 4.0(11)
O4A C14A C15A O1A 1.7(11)
C13A C14A C15A O1A -176.3(6)
O1A C15A C16A C11A 176.2(6)
C14A C15A C16A C11A -4.0(11)
O1A C15A C16A C6A -0.3(9)
C14A C15A C16A C6A 179.4(7)
C12A C11A C16A C15A 1.8(11)
C10A C11A C16A C15A 175.6(6)
C12A C11A C16A C6A 177.6(7)
C10A C11A C16A C6A -8.6(12)
C7A C6A C16A C15A 128.1(7)
C5A C6A C16A C15A -104.6(7)
C1A C6A C16A C15A 11.9(8)
C7A C6A C16A C11A -48.1(10)
C5A C6A C16A C11A 79.2(9)
C1A C6A C16A C11A -164.4(7)
C15 O1 C1 C2 145.1(6)
C15 O1 C1 C6 20.8(7)
O1 C1 C2 C3 -64.0(8)
C6 C1 C2 C3 53.5(9)
C1 C2 C3 O2 152.1(7)
C1 C2 C3 C4 -27.2(9)
O2 C3 C4 C5 152.6(7)
C2 C3 C4 C5 -28.2(9)
C3 C4 C5 O3 -59.6(8)
C3 C4 C5 C6 61.4(8)
O3 C5 C6 C16 -160.4(6)
C4 C5 C6 C16 78.8(8)
O3 C5 C6 C7 -35.6(8)
C4 C5 C6 C7 -156.4(6)
O3 C5 C6 C1 85.7(7)
C4 C5 C6 C1 -35.1(8)
O1 C1 C6 C16 -21.0(7)
C2 C1 C6 C16 -140.1(7)
O1 C1 C6 C5 98.1(7)
C2 C1 C6 C5 -21.0(9)
O1 C1 C6 C7 -138.7(6)
C2 C1 C6 C7 102.2(7)
C16 C6 C7 C8 68.1(8)
C5 C6 C7 C8 -56.7(8)
C1 C6 C7 C8 -180.0(6)
C6 C7 C8 N9 -71.2(8)
C7 C8 N9 C18 -55.2(8)
C7 C8 N9 C10 67.2(8)
C7 C8 N9 B1 -175.0(6)
C17 B1 N9 C18 54.5(8)
C17 B1 N9 C8 175.5(6)
C17 B1 N9 C10 -63.7(8)
C18 N9 C10 C11 53.9(7)
C8 N9 C10 C11 -70.3(8)
B1 N9 C10 C11 173.1(6)
N9 C10 C11 C16 57.8(9)
N9 C10 C11 C12 -126.1(7)
C16 C11 C12 C13 -0.6(11)
C10 C11 C12 C13 -176.8(6)
C11 C12 C13 C14 1.7(11)
C12 C13 C14 O4 -179.3(6)
C12 C13 C14 C15 -4.4(11)
C19 O4 C14 C13 -2.4(10)
C19 O4 C14 C15 -177.6(6)
C1 O1 C15 C16 -13.0(8)
C1 O1 C15 C14 168.1(7)
C13 C14 C15 O1 -175.2(6)
O4 C14 C15 O1 0.2(11)
C13 C14 C15 C16 5.9(11)
O4 C14 C15 C16 -178.7(6)
C12 C11 C16 C15 2.2(11)
C10 C11 C16 C15 178.2(7)
C12 C11 C16 C6 178.7(7)
C10 C11 C16 C6 -5.3(13)
O1 C15 C16 C11 176.2(6)
C14 C15 C16 C11 -4.8(11)
O1 C15 C16 C6 -1.1(9)
C14 C15 C16 C6 177.9(6)
C5 C6 C16 C11 77.4(10)
C7 C6 C16 C11 -47.6(11)
C1 C6 C16 C11 -163.1(8)
C5 C6 C16 C15 -105.8(7)
C7 C6 C16 C15 129.3(7)
C1 C6 C16 C15 13.8(8)
